data_7246886
loop_
_publ_author_name
'Le\<skovskis, Kristaps'
'Mishnev, Anatoly'
'Novosjolova, Irina'
'Krumm, Burkhard'
'Klap\"otke, Thomas M.'
'Turks, M\=aris'

_publ_section_title
;
 2,4,6,8-Tetraazidopyrimido[5,4-d]pyrimidine: a novel energetic binary
 compound
;
_journal_issue 27
_journal_name_full CrystEngComm
_journal_page_first 3866
_journal_page_last 3869
_journal_paper_doi 10.1039/D3CE00563A
_journal_volume 25
_journal_year 2023
_chemical_formula_moiety 'C6 N16'
_chemical_formula_sum 'C6 N16'
_chemical_formula_weight 296.22
_space_group_crystal_system orthorhombic
_space_group_IT_number 29
_space_group_name_Hall 'P 2c -2ac'
_space_group_name_H-M_alt 'P c a 21'
_audit_creation_method SHELXL-2018/3
_audit_update_record
;
2023-04-20 deposited with the CCDC.	2023-06-13 downloaded from the CCDC.
;
_cell_angle_alpha 90
_cell_angle_beta 90
_cell_angle_gamma 90
_cell_formula_units_Z 4
_cell_length_a 12.0754(3)
_cell_length_b 10.5591(3)
_cell_length_c 8.8651(3)
_cell_measurement_reflns_used 3259
_cell_measurement_temperature 150(2)
_cell_measurement_theta_max 75.6620
_cell_measurement_theta_min 4.1810
_cell_volume 1130.35(6)
_computing_cell_refinement 'CrysAlisPro 1.171.41.123a (Rigaku OD, 2022)'
_computing_data_collection 'CrysAlisPro 1.171.41.123a (Rigaku OD, 2022)'
_computing_data_reduction 'CrysAlisPro 1.171.41.123a (Rigaku OD, 2022)'
_computing_structure_refinement 'SHELXL-2018/3 (Sheldrick, 2018)'
_computing_structure_solution 'SHELXT 2018/2 (Sheldrick, 2018)'
_diffrn_ambient_temperature 150(2)
_diffrn_measured_fraction_theta_full 0.999
_diffrn_measured_fraction_theta_max 0.951
_diffrn_measurement_device_type 'XtaLAB Synergy, Dualflex, HyPix'
_diffrn_measurement_method '\w scans'
_diffrn_radiation_type CuK\a
_diffrn_radiation_wavelength 1.54184
_diffrn_reflns_av_R_equivalents 0.0364
_diffrn_reflns_av_unetI/netI 0.0374
_diffrn_reflns_Laue_measured_fraction_full 0.999
_diffrn_reflns_Laue_measured_fraction_max 0.951
_diffrn_reflns_limit_h_max 9
_diffrn_reflns_limit_h_min -14
_diffrn_reflns_limit_k_max 13
_diffrn_reflns_limit_k_min -12
_diffrn_reflns_limit_l_max 10
_diffrn_reflns_limit_l_min -8
_diffrn_reflns_number 5814
_diffrn_reflns_point_group_measured_fraction_full 0.904
_diffrn_reflns_point_group_measured_fraction_max 0.838
_diffrn_reflns_theta_full 67.684
_diffrn_reflns_theta_max 76.382
_diffrn_reflns_theta_min 4.187
_diffrn_source 'micro-focus sealed X-ray tube'
_exptl_absorpt_coefficient_mu 1.170
_exptl_absorpt_correction_T_max 1.00000
_exptl_absorpt_correction_T_min 0.64413
_exptl_absorpt_correction_type multi-scan
_exptl_absorpt_process_details
;
CrysAlisPro 1.171.41.123a (Rigaku Oxford Diffraction, 2022)
Empirical absorption correction using spherical harmonics,
implemented in SCALE3 ABSPACK scaling algorithm.
;
_exptl_crystal_colour colourless
_exptl_crystal_density_diffrn 1.741
_exptl_crystal_description needle
_exptl_crystal_F_000 592
_exptl_crystal_size_max 0.4
_exptl_crystal_size_mid 0.06
_exptl_crystal_size_min 0.03
_refine_diff_density_max 0.559
_refine_diff_density_min -0.338
_refine_diff_density_rms 0.185
_refine_ls_abs_structure_details
;
 Flack x determined using 666 quotients [(I+)-(I-)]/[(I+)+(I-)]
 (Parsons, Flack and Wagner, Acta Cryst. B69 (2013) 249-259).
;
_refine_ls_abs_structure_Flack 0.1(4)
_refine_ls_extinction_method none
_refine_ls_goodness_of_fit_ref 1.064
_refine_ls_hydrogen_treatment undef
_refine_ls_matrix_type full
_refine_ls_number_parameters 199
_refine_ls_number_reflns 1983
_refine_ls_number_restraints 1
_refine_ls_restrained_S_all 1.063
_refine_ls_R_factor_all 0.0444
_refine_ls_R_factor_gt 0.0409
_refine_ls_shift/su_max 0.000
_refine_ls_shift/su_mean 0.000
_refine_ls_structure_factor_coef Fsqd
_refine_ls_weighting_details 'w=1/[\s^2^(Fo^2^)+(0.0704P)^2^+0.0200P] where P=(Fo^2^+2Fc^2^)/3'
_refine_ls_weighting_scheme calc
_refine_ls_wR_factor_gt 0.0991
_refine_ls_wR_factor_ref 0.1015
_reflns_Friedel_coverage 0.646
_reflns_Friedel_fraction_full 0.793
_reflns_Friedel_fraction_max 0.707
_reflns_number_gt 1820
_reflns_number_total 1983
_reflns_threshold_expression 'I > 2\s(I)'
_cod_data_source_file d3ce00563a2.cif
_cod_data_source_block krl_d_247b
_cod_depositor_comments 'Adding full bibliography for 7246886.cif.'
_cod_database_code 7246886
_shelx_shelxl_version_number 2018/3
_shelx_space_group_comment
;
The symmetry employed for this shelxl refinement is uniquely defined
by the following loop, which should always be used as a source of
symmetry information in preference to the above space-group names.
They are only intended as comments.
;

loop_
_space_group_symop_operation_xyz
'x, y, z'
'-x, -y, z+1/2'
'x+1/2, -y, z'
'-x+1/2, y, z+1/2'

loop_
_atom_site_label
_atom_site_type_symbol
_atom_site_fract_x
_atom_site_fract_y
_atom_site_fract_z
_atom_site_U_iso_or_equiv
_atom_site_adp_type
_atom_site_occupancy
_atom_site_site_symmetry_order
_atom_site_calc_flag
_atom_site_refinement_flags_posn
_atom_site_refinement_flags_adp
_atom_site_refinement_flags_occupancy
_atom_site_disorder_assembly
_atom_site_disorder_group
N18 N 0.38900(19) 0.2111(2) 0.8590(4) 0.0310(6) Uani 1 1 d . . . . .
N17 N 0.38808(19) 0.3042(3) 0.7681(3) 0.0300(6) Uani 1 1 d . . . . .
N21 N 0.3620(2) -0.0459(3) 0.2735(4) 0.0350(7) Uani 1 1 d . . . . .
N20 N 0.3698(2) -0.0164(3) 0.4125(4) 0.0365(7) Uani 1 1 d . . . . .
N10 N 0.36760(17) 0.6111(2) 0.1647(4) 0.0307(6) Uani 1 1 d . . . . .
N9 N 0.36754(18) 0.5331(3) 0.0519(3) 0.0313(6) Uani 1 1 d . . . . .
N8 N 0.37107(18) 0.4094(3) 0.0945(3) 0.0290(6) Uani 1 1 d . . . . .
N3 N 0.3814(2) 0.1432(3) 0.5841(3) 0.0293(6) Uani 1 1 d . . . . .
N1 N 0.3729(2) 0.1930(3) 0.3199(3) 0.0285(6) Uani 1 1 d . . . . .
N13 N 0.38076(17) 0.4872(3) 0.5461(3) 0.0268(6) Uani 1 1 d . . . . .
N11 N 0.37182(18) 0.5349(2) 0.2895(4) 0.0267(6) Uani 1 1 d . . . . .
C6 C 0.3762(2) 0.3162(3) 0.3585(4) 0.0250(6) Uani 1 1 d . . . . .
C2 C 0.3752(2) 0.1140(3) 0.4357(4) 0.0288(7) Uani 1 1 d . . . . .
C7 C 0.3736(2) 0.4131(3) 0.2442(4) 0.0271(7) Uani 1 1 d . . . . .
C12 C 0.3757(2) 0.5705(3) 0.4403(4) 0.0277(7) Uani 1 1 d . . . . .
C4 C 0.3835(2) 0.2644(3) 0.6178(4) 0.0269(7) Uani 1 1 d . . . . .
N16 N 0.3744(2) 0.7756(3) 0.7125(4) 0.0445(8) Uani 1 1 d . . . . .
N19 N 0.3894(2) 0.1384(3) 0.9494(4) 0.0392(7) Uani 1 1 d . . . . .
C5 C 0.3809(2) 0.3611(3) 0.5066(4) 0.0265(7) Uani 1 1 d . . . . .
N15 N 0.3737(2) 0.7325(3) 0.5971(4) 0.0325(7) Uani 1 1 d . . . . .
N14 N 0.37299(18) 0.7006(3) 0.4588(3) 0.0315(6) Uani 1 1 d . . . . .
N22 N 0.3549(2) -0.0879(3) 0.1586(4) 0.0447(7) Uani 1 1 d . . . . .

loop_
_atom_site_aniso_label
_atom_site_aniso_U_11
_atom_site_aniso_U_22
_atom_site_aniso_U_33
_atom_site_aniso_U_23
_atom_site_aniso_U_13
_atom_site_aniso_U_12
N18 0.0314(11) 0.0295(13) 0.0319(14) 0.0003(14) -0.0013(10) -0.0010(9)
N17 0.0349(11) 0.0271(13) 0.0281(16) 0.0034(13) 0.0004(10) -0.0013(10)
N21 0.0423(13) 0.0217(12) 0.041(2) 0.0006(14) -0.0026(12) 0.0001(10)
N20 0.0477(16) 0.0256(15) 0.0362(17) 0.0012(13) -0.0026(11) 0.0006(10)
N10 0.0298(10) 0.0280(12) 0.0343(16) 0.0085(13) -0.0008(11) 0.0002(8)
N9 0.0297(11) 0.0327(14) 0.0315(16) 0.0021(14) -0.0011(9) -0.0013(8)
N8 0.0294(12) 0.0287(14) 0.0289(15) 0.0006(12) 0.0009(9) -0.0018(9)
N3 0.0307(11) 0.0251(14) 0.0322(16) 0.0043(12) -0.0012(9) 0.0001(8)
N1 0.0300(11) 0.0239(12) 0.0317(17) 0.0003(12) -0.0001(9) -0.0001(9)
N13 0.0287(11) 0.0228(12) 0.0289(16) 0.0005(12) 0.0010(9) 0.0008(8)
N11 0.0270(10) 0.0215(13) 0.0317(15) 0.0013(13) 0.0011(9) -0.0003(8)
C6 0.0231(12) 0.0222(14) 0.0296(17) 0.0009(13) -0.0016(11) -0.0004(9)
C2 0.0266(13) 0.0251(15) 0.035(2) 0.0037(15) 0.0004(11) 0.0011(9)
C7 0.0243(13) 0.0250(15) 0.032(2) 0.0020(12) -0.0020(11) -0.0002(9)
C12 0.0265(12) 0.0251(15) 0.0314(17) 0.0001(14) 0.0007(11) -0.0009(10)
C4 0.0252(12) 0.0269(15) 0.0288(19) 0.0014(13) -0.0006(10) -0.0004(10)
N16 0.0484(15) 0.0401(16) 0.045(2) -0.0102(18) -0.0005(12) 0.0015(11)
N19 0.0478(14) 0.0339(15) 0.0359(16) 0.0072(14) -0.0011(12) -0.0022(12)
C5 0.0239(12) 0.0237(14) 0.0320(18) 0.0017(13) 0.0002(11) -0.0007(9)
N15 0.0348(13) 0.0233(12) 0.0394(18) -0.0036(14) -0.0004(10) 0.0004(9)
N14 0.0393(12) 0.0218(14) 0.0335(17) -0.0010(12) 0.0003(10) 0.0002(8)
N22 0.0650(17) 0.0284(13) 0.0409(19) 0.0011(16) -0.0013(16) -0.0028(12)

loop_
_atom_type_symbol
_atom_type_description
_atom_type_scat_dispersion_real
_atom_type_scat_dispersion_imag
_atom_type_scat_source
C C 0.0181 0.0091 'International Tables Vol C Tables 4.2.6.8 and 6.1.1.4'
N N 0.0311 0.0180 'International Tables Vol C Tables 4.2.6.8 and 6.1.1.4'

loop_
_geom_angle_atom_site_label_1
_geom_angle_atom_site_label_2
_geom_angle_atom_site_label_3
_geom_angle
_geom_angle_site_symmetry_1
_geom_angle_site_symmetry_3
_geom_angle_publ_flag
N19 N18 N17 173.1(4) . . ?
N18 N17 C4 111.9(3) . . ?
N22 N21 N20 170.7(3) . . ?
N21 N20 C2 112.8(3) . . ?
N9 N10 N11 104.5(2) . . ?
N10 N9 N8 113.4(3) . . ?
C7 N8 N9 104.4(3) . . ?
C4 N3 C2 116.4(3) . . ?
C2 N1 C6 114.3(3) . . ?
C12 N13 C5 118.4(3) . . ?
C7 N11 N10 108.7(3) . . ?
C7 N11 C12 123.0(3) . . ?
N10 N11 C12 128.3(3) . . ?
N1 C6 C5 124.6(3) . . ?
N1 C6 C7 120.5(3) . . ?
C5 C6 C7 114.9(3) . . ?
N1 C2 N3 127.7(3) . . ?
N1 C2 N20 120.5(3) . . ?
N3 C2 N20 111.8(3) . . ?
N8 C7 N11 109.0(3) . . ?
N8 C7 C6 133.0(3) . . ?
N11 C7 C6 117.9(3) . . ?
N13 C12 N14 126.4(3) . . ?
N13 C12 N11 121.2(3) . . ?
N14 C12 N11 112.4(3) . . ?
N3 C4 N17 120.7(3) . . ?
N3 C4 C5 122.8(3) . . ?
N17 C4 C5 116.5(3) . . ?
N13 C5 C6 124.6(3) . . ?
N13 C5 C4 121.2(3) . . ?
C6 C5 C4 114.2(3) . . ?
N16 N15 N14 171.4(3) . . ?
N15 N14 C12 112.1(3) . . ?

loop_
_geom_bond_atom_site_label_1
_geom_bond_atom_site_label_2
_geom_bond_distance
_geom_bond_site_symmetry_2
_geom_bond_publ_flag
N18 N19 1.109(5) . ?
N18 N17 1.271(4) . ?
N17 C4 1.398(5) . ?
N21 N22 1.114(5) . ?
N21 N20 1.274(5) . ?
N20 C2 1.394(4) . ?
N10 N9 1.295(4) . ?
N10 N11 1.369(4) . ?
N9 N8 1.360(4) . ?
N8 C7 1.328(4) . ?
N3 C4 1.315(4) . ?
N3 C2 1.353(5) . ?
N1 C2 1.323(4) . ?
N1 C6 1.346(4) . ?
N13 C12 1.287(4) . ?
N13 C5 1.377(4) . ?
N11 C7 1.348(4) . ?
N11 C12 1.389(5) . ?
C6 C5 1.397(5) . ?
C6 C7 1.440(5) . ?
C12 N14 1.383(4) . ?
C4 C5 1.420(4) . ?
N16 N15 1.119(4) . ?
N15 N14 1.272(4) . ?
